data_4318616
loop_
_publ_author_name
'L. Valencia'
'J. Martinez'
'A. Mac\'ias'
'R. Bastida'
'R. A. Carvalho'
'C. F. G. C. Geraldes'

_publ_section_title
;
 X-ray Diffraction and 1H NMR in Solution: Structural Determination of
 Lanthanide Complexes of a Py2N6Ac4 Ligand
;
_journal_name_full 'Inorganic Chemistry'
_journal_page_first 5300
_journal_page_last 5312
_journal_paper_doi 10.1021/ic0257017
_journal_volume 41
_journal_year 2002
_chemical_formula_sum 'C28 H30 N6 O11 Tm'
_chemical_formula_weight 795.51
_chemical_name_systematic
;
 ?
;
_space_group_IT_number 60
_symmetry_cell_setting orthorhombic
_symmetry_space_group_name_Hall '-P 2n 2ab'
_symmetry_space_group_name_H-M 'P b c n'
_atom_sites_solution_hydrogens geom
_atom_sites_solution_primary direct
_atom_sites_solution_secondary difmap
_audit_creation_method SHELXL-97
_cell_angle_alpha 90.00
_cell_angle_beta 90.00
_cell_angle_gamma 90.00
_cell_formula_units_Z 8
_cell_length_a 11.2933(12)
_cell_length_b 14.3595(16)
_cell_length_c 39.380(4)
_cell_measurement_temperature 173(2)
_cell_volume 6386.1(12)
_computing_structure_refinement 'SHELXL-97 (Sheldrick, 1997)'
_diffrn_ambient_temperature 173(2)
_diffrn_measured_fraction_theta_full 0.989
_diffrn_measured_fraction_theta_max 0.989
_diffrn_radiation_monochromator graphite
_diffrn_radiation_source 'fine-focus sealed tube'
_diffrn_radiation_type MoK\a
_diffrn_radiation_wavelength 0.71073
_diffrn_reflns_av_R_equivalents 0.1006
_diffrn_reflns_av_sigmaI/netI 0.1250
_diffrn_reflns_limit_h_max 14
_diffrn_reflns_limit_h_min -11
_diffrn_reflns_limit_k_max 18
_diffrn_reflns_limit_k_min -17
_diffrn_reflns_limit_l_max 49
_diffrn_reflns_limit_l_min -52
_diffrn_reflns_number 35732
_diffrn_reflns_theta_full 28.03
_diffrn_reflns_theta_max 28.03
_diffrn_reflns_theta_min 2.07
_exptl_absorpt_coefficient_mu 2.846
_exptl_crystal_density_diffrn 1.655
_exptl_crystal_density_method 'not measured'
_exptl_crystal_F_000 3176
_refine_diff_density_max 2.228
_refine_diff_density_min -9.170
_refine_diff_density_rms 0.250
_refine_ls_extinction_method none
_refine_ls_goodness_of_fit_ref 1.225
_refine_ls_hydrogen_treatment mixed
_refine_ls_matrix_type full
_refine_ls_number_parameters 414
_refine_ls_number_reflns 7642
_refine_ls_number_restraints 0
_refine_ls_restrained_S_all 1.225
_refine_ls_R_factor_all 0.1880
_refine_ls_R_factor_gt 0.1169
_refine_ls_shift/su_max 0.941
_refine_ls_shift/su_mean 0.024
_refine_ls_structure_factor_coef Fsqd
_refine_ls_weighting_details 'calc w=1/[\s^2^(Fo^2^)+(0.0442P)^2^+225.8277P] where P=(Fo^2^+2Fc^2^)/3'
_refine_ls_weighting_scheme calc
_refine_ls_wR_factor_gt 0.2210
_refine_ls_wR_factor_ref 0.2424
_reflns_number_gt 4754
_reflns_number_total 7642
_reflns_threshold_expression >2sigma(I)
_cod_data_source_file ic0257017_s8.cif
_cod_data_source_block tmn
_cod_database_code 4318616

loop_
_symmetry_equiv_pos_as_xyz
'x, y, z'
'-x+1/2, -y+1/2, z+1/2'
'-x, y, -z+1/2'
'x+1/2, -y+1/2, -z'
'-x, -y, -z'
'x-1/2, y-1/2, -z-1/2'
'x, -y, z-1/2'
'-x-1/2, y-1/2, z'

loop_
_atom_site_label
_atom_site_type_symbol
_atom_site_fract_x
_atom_site_fract_y
_atom_site_fract_z
_atom_site_U_iso_or_equiv
_atom_site_adp_type
_atom_site_occupancy
_atom_site_symmetry_multiplicity
_atom_site_calc_flag
_atom_site_refinement_flags
_atom_site_disorder_assembly
_atom_site_disorder_group
Tm1 Tm -0.00734(5) 0.07061(4) 0.127733(15) 0.01797(18) Uani 1 1 d . . .
O1 O -0.0373(9) 0.2178(7) 0.1124(2) 0.017(2) Uani 1 1 d . . .
O2 O -0.0388(11) 0.3638(7) 0.1291(2) 0.032(3) Uani 1 1 d . . .
O3 O -0.0258(9) -0.0754(10) 0.1060(2) 0.034(3) Uani 1 1 d . . .
O4 O -0.1172(10) -0.1932(7) 0.0812(3) 0.024(2) Uani 1 1 d . . .
O5 O 0.4357(10) 0.2102(10) 0.0999(3) 0.045(4) Uani 1 1 d . . .
O6 O 0.3363(14) 0.269(2) 0.0577(5) 0.122(10) Uani 1 1 d . . .
O7 O 0.0927(9) 0.1521(7) 0.1682(3) 0.020(2) Uani 1 1 d . . .
O8 O 0.2196(11) 0.1664(9) 0.2104(3) 0.043(4) Uani 1 1 d . . .
O9 O 0.4574(13) 0.1280(10) 0.2181(4) 0.053(4) Uani 1 1 d . . .
O10 O -0.0009(16) 0.4630(12) 0.1880(4) 0.013(4) Uani 0.50 1 d P . .
O11 O 0.0884(17) 0.3257(14) 0.2270(5) 0.023(6) Uani 0.50 1 d P . .
N1 N -0.0767(11) -0.0146(10) 0.1796(3) 0.023(3) Uani 1 1 d . . .
N2 N -0.1779(12) 0.1557(9) 0.1619(3) 0.023(3) Uani 1 1 d . . .
N3 N -0.2086(11) 0.0467(8) 0.0975(3) 0.015(3) Uani 1 1 d . . .
N4 N -0.0043(12) 0.0850(7) 0.0642(3) 0.018(2) Uani 1 1 d . . .
N5 N 0.2043(11) 0.0890(10) 0.1008(3) 0.022(3) Uani 1 1 d . . .
N6 N 0.1436(10) -0.0345(9) 0.1593(3) 0.016(3) Uani 1 1 d . . .
C1 C -0.0284(13) -0.1004(10) 0.1864(4) 0.018(3) Uani 1 1 d . . .
C2 C -0.0786(15) -0.1588(12) 0.2104(4) 0.030(4) Uani 1 1 d . . .
H2 H -0.0430 -0.2172 0.2154 0.036 Uiso 1 1 calc R . .
C3 C -0.1787(16) -0.1321(12) 0.2269(4) 0.030(4) Uani 1 1 d . . .
H3 H -0.2165 -0.1731 0.2424 0.036 Uiso 1 1 calc R . .
C4 C -0.2243(15) -0.0454(12) 0.2207(4) 0.028(4) Uani 1 1 d . . .
H4 H -0.2932 -0.0248 0.2324 0.033 Uiso 1 1 calc R . .
C5 C -0.1700(14) 0.0103(11) 0.1980(4) 0.019(3) Uani 1 1 d . . .
C6 C -0.2011(16) 0.1128(13) 0.1948(4) 0.030(4) Uani 1 1 d . . .
H6A H -0.2863 0.1203 0.2000 0.036 Uiso 1 1 calc R . .
H6B H -0.1562 0.1476 0.2123 0.036 Uiso 1 1 calc R . .
C7 C -0.2872(14) 0.1567(11) 0.1404(4) 0.025(4) Uani 1 1 d . . .
H7A H -0.3567 0.1701 0.1549 0.030 Uiso 1 1 calc R . .
H7B H -0.2806 0.2072 0.1234 0.030 Uiso 1 1 calc R . .
C8 C -0.3061(12) 0.0665(13) 0.1225(4) 0.027(4) Uani 1 1 d . . .
H8A H -0.3828 0.0683 0.1103 0.032 Uiso 1 1 calc R . .
H8B H -0.3097 0.0155 0.1394 0.032 Uiso 1 1 calc R . .
C9 C -0.2140(14) 0.1107(11) 0.0691(4) 0.023(4) Uani 1 1 d . . .
H9A H -0.2246 0.1748 0.0778 0.027 Uiso 1 1 calc R . .
H9B H -0.2836 0.0952 0.0549 0.027 Uiso 1 1 calc R . .
C10 C -0.1037(15) 0.1068(11) 0.0475(4) 0.022(4) Uani 1 1 d . . .
C11 C -0.1037(16) 0.1275(12) 0.0136(4) 0.026(4) Uani 1 1 d . . .
H11 H -0.1761 0.1401 0.0022 0.031 Uiso 1 1 calc R . .
C12 C 0.001(2) 0.1300(13) -0.0039(4) 0.040(4) Uani 1 1 d . . .
H12 H 0.0024 0.1480 -0.0271 0.048 Uiso 1 1 calc R . .
C13 C 0.1032(16) 0.1068(13) 0.0120(5) 0.031(4) Uani 1 1 d . . .
H13 H 0.1762 0.1052 0.0000 0.037 Uiso 1 1 calc R . .
C14 C 0.0982(14) 0.0853(12) 0.0462(4) 0.021(4) Uani 1 1 d . . .
C15 C 0.2054(13) 0.0513(10) 0.0659(4) 0.018(3) Uani 1 1 d . . .
H15A H 0.2049 -0.0176 0.0668 0.022 Uiso 1 1 calc R . .
H15B H 0.2786 0.0713 0.0542 0.022 Uiso 1 1 calc R . .
C16 C 0.2948(14) 0.0381(13) 0.1218(4) 0.029(4) Uani 1 1 d . . .
H16A H 0.3202 0.0779 0.1409 0.035 Uiso 1 1 calc R . .
H16B H 0.3652 0.0243 0.1076 0.035 Uiso 1 1 calc R . .
C17 C 0.2436(14) -0.0512(9) 0.1352(3) 0.018(3) Uani 1 1 d . . .
H17A H 0.2150 -0.0894 0.1159 0.021 Uiso 1 1 calc R . .
H17B H 0.3066 -0.0867 0.1469 0.021 Uiso 1 1 calc R . .
C18 C 0.0857(13) -0.1221(12) 0.1686(4) 0.023(4) Uani 1 1 d . . .
H18A H 0.1379 -0.1587 0.1838 0.028 Uiso 1 1 calc R . .
H18B H 0.0699 -0.1596 0.1480 0.028 Uiso 1 1 calc R . .
C19 C -0.1340(14) 0.2516(10) 0.1647(4) 0.021(3) Uani 1 1 d . . .
H19A H -0.0803 0.2563 0.1845 0.025 Uiso 1 1 calc R . .
H19B H -0.2016 0.2941 0.1685 0.025 Uiso 1 1 calc R . .
C20 C -0.0689(14) 0.2812(14) 0.1332(5) 0.036(4) Uani 1 1 d . . .
C21 C -0.2185(13) -0.0508(9) 0.0847(4) 0.020(3) Uani 1 1 d . . .
H21A H -0.2319 -0.0487 0.0598 0.024 Uiso 1 1 calc R . .
H21B H -0.2889 -0.0801 0.0952 0.024 Uiso 1 1 calc R . .
C22 C -0.1110(13) -0.1120(10) 0.0917(4) 0.016(3) Uani 1 1 d . . .
C23 C 0.2245(13) 0.1927(10) 0.1002(4) 0.021(3) Uani 1 1 d . . .
H23A H 0.2234 0.2158 0.1239 0.025 Uiso 1 1 calc R . .
H23B H 0.1572 0.2221 0.0881 0.025 Uiso 1 1 calc R . .
C24 C 0.3391(17) 0.2252(13) 0.0835(5) 0.034(4) Uani 1 1 d . . .
C25 C 0.1875(14) 0.0143(10) 0.1898(4) 0.018(4) Uani 1 1 d . . .
H25A H 0.2735 0.0025 0.1922 0.022 Uiso 1 1 calc R . .
H25B H 0.1478 -0.0120 0.2101 0.022 Uiso 1 1 calc R . .
C26 C 0.1667(15) 0.1191(14) 0.1891(5) 0.032(4) Uani 1 1 d . . .
O1S O 0.4717(17) -0.0785(14) 0.0659(5) 0.093(6) Uiso 1 1 d . A .
C1S C 0.495(3) -0.139(2) 0.0393(9) 0.106(10) Uiso 1 1 d . . .
C2S C 0.424(5) -0.128(4) 0.0122(13) 0.06(2) Uiso 0.48(10) 1 d P A 1
C2S' C 0.510(10) -0.112(6) 0.006(2) 0.12(3) Uiso 0.52(10) 1 d P A 2

loop_
_atom_site_aniso_label
_atom_site_aniso_U_11
_atom_site_aniso_U_22
_atom_site_aniso_U_33
_atom_site_aniso_U_23
_atom_site_aniso_U_13
_atom_site_aniso_U_12
Tm1 0.0158(3) 0.0199(3) 0.0183(3) 0.0020(3) 0.0002(3) -0.0001(3)
O1 0.035(6) 0.016(5) 0.001(4) -0.007(4) 0.000(4) -0.007(5)
O2 0.079(9) 0.008(4) 0.009(4) 0.014(4) -0.018(6) -0.025(5)
O3 0.019(6) 0.072(9) 0.010(5) -0.012(6) -0.008(4) -0.002(7)
O4 0.030(6) 0.004(5) 0.038(6) -0.002(5) -0.004(5) 0.001(5)
O5 0.019(6) 0.060(9) 0.057(9) 0.026(8) -0.008(6) -0.009(6)
O6 0.033(9) 0.26(3) 0.078(13) 0.097(17) -0.013(9) -0.039(14)
O7 0.017(5) 0.011(5) 0.034(6) 0.002(5) -0.001(5) 0.004(4)
O8 0.040(8) 0.038(8) 0.051(8) -0.018(7) -0.024(6) 0.014(6)
O9 0.045(8) 0.035(8) 0.078(11) -0.008(7) -0.021(8) -0.008(7)
O10 0.000(7) 0.020(9) 0.018(8) -0.022(7) 0.003(8) -0.009(9)
O11 0.015(10) 0.023(12) 0.031(12) -0.042(10) -0.027(9) 0.020(9)
N1 0.020(7) 0.034(8) 0.016(6) 0.005(6) 0.002(5) 0.002(6)
N2 0.022(7) 0.014(7) 0.032(8) 0.003(6) -0.003(6) -0.005(6)
N3 0.020(6) 0.001(6) 0.026(7) -0.001(5) -0.002(5) -0.004(5)
N4 0.021(6) 0.012(6) 0.019(5) 0.002(4) 0.008(6) 0.007(6)
N5 0.020(6) 0.028(8) 0.018(7) 0.002(6) 0.002(5) 0.007(6)
N6 0.013(6) 0.022(7) 0.012(6) 0.005(5) -0.002(5) 0.011(5)
C1 0.019(8) 0.023(8) 0.012(6) 0.006(5) -0.005(6) -0.006(6)
C2 0.031(9) 0.026(9) 0.033(10) 0.001(8) -0.009(8) -0.008(8)
C3 0.037(10) 0.031(10) 0.023(9) 0.014(7) -0.007(8) -0.010(8)
C4 0.031(9) 0.031(10) 0.022(8) -0.006(7) -0.001(7) 0.000(8)
C5 0.019(8) 0.017(8) 0.020(8) 0.008(6) -0.001(6) 0.004(6)
C6 0.030(9) 0.051(12) 0.008(8) -0.003(8) 0.002(7) -0.002(9)
C7 0.022(8) 0.018(8) 0.035(9) -0.002(7) 0.000(7) 0.005(7)
C8 0.013(6) 0.037(10) 0.031(9) -0.002(9) 0.002(6) -0.003(8)
C9 0.024(8) 0.024(9) 0.020(8) -0.010(7) -0.004(7) 0.011(7)
C10 0.025(8) 0.015(8) 0.027(9) -0.002(7) 0.005(7) 0.001(7)
C11 0.037(10) 0.030(10) 0.010(8) -0.002(7) -0.004(7) 0.016(8)
C12 0.054(12) 0.041(11) 0.024(8) 0.008(7) 0.010(11) 0.004(12)
C13 0.027(9) 0.029(10) 0.037(11) -0.006(8) 0.012(8) -0.001(8)
C14 0.022(7) 0.020(9) 0.022(8) 0.001(7) 0.006(6) -0.004(7)
C15 0.022(8) 0.004(7) 0.029(8) 0.001(6) 0.005(6) -0.005(6)
C16 0.017(7) 0.037(10) 0.033(10) 0.002(8) 0.002(7) 0.003(7)
C17 0.023(7) 0.011(8) 0.019(7) 0.004(5) -0.001(6) 0.006(6)
C18 0.017(7) 0.034(10) 0.018(8) 0.012(7) -0.006(6) -0.014(7)
C19 0.023(8) 0.013(8) 0.027(8) 0.002(6) -0.004(7) 0.007(6)
C20 0.014(7) 0.047(12) 0.046(11) 0.008(10) -0.010(8) 0.002(8)
C21 0.022(8) 0.006(8) 0.033(9) -0.004(6) -0.007(7) 0.004(6)
C22 0.014(7) 0.010(7) 0.023(8) 0.005(6) 0.004(6) 0.004(6)
C23 0.022(8) 0.008(8) 0.033(9) 0.011(6) 0.009(6) -0.001(6)
C24 0.037(10) 0.034(11) 0.032(10) 0.014(8) 0.002(8) -0.014(9)
C25 0.018(8) 0.009(8) 0.028(9) 0.006(7) -0.008(7) -0.007(6)
C26 0.018(8) 0.050(13) 0.029(10) -0.002(9) -0.005(7) -0.001(8)

loop_
_atom_type_symbol
_atom_type_description
_atom_type_scat_dispersion_real
_atom_type_scat_dispersion_imag
_atom_type_scat_source
C C 0.0033 0.0016 'International Tables Vol C Tables 4.2.6.8 and 6.1.1.4'
H H 0.0000 0.0000 'International Tables Vol C Tables 4.2.6.8 and 6.1.1.4'
N N 0.0061 0.0033 'International Tables Vol C Tables 4.2.6.8 and 6.1.1.4'
O O 0.0106 0.0060 'International Tables Vol C Tables 4.2.6.8 and 6.1.1.4'
Tm Tm -0.3139 5.2483 'International Tables Vol C Tables 4.2.6.8 and 6.1.1.4'

loop_
_geom_angle_atom_site_label_1
_geom_angle_atom_site_label_2
_geom_angle_atom_site_label_3
_geom_angle
_geom_angle_site_symmetry_1
_geom_angle_site_symmetry_3
_geom_angle_publ_flag
O1 Tm1 O3 139.5(3) . . ?
O1 Tm1 O7 77.1(3) . . ?
O3 Tm1 O7 141.4(4) . . ?
O1 Tm1 N1 129.6(4) . . ?
O3 Tm1 N1 80.1(4) . . ?
O7 Tm1 N1 80.5(4) . . ?
O1 Tm1 N4 69.7(3) . . ?
O3 Tm1 N4 72.7(4) . . ?
O7 Tm1 N4 130.4(4) . . ?
N1 Tm1 N4 148.9(4) . . ?
O1 Tm1 N3 82.4(4) . . ?
O3 Tm1 N3 67.9(4) . . ?
O7 Tm1 N3 145.6(4) . . ?
N1 Tm1 N3 92.0(4) . . ?
N4 Tm1 N3 64.2(4) . . ?
O1 Tm1 N6 141.5(4) . . ?
O3 Tm1 N6 72.8(4) . . ?
O7 Tm1 N6 68.7(4) . . ?
N1 Tm1 N6 62.1(4) . . ?
N4 Tm1 N6 121.1(4) . . ?
N3 Tm1 N6 136.1(4) . . ?
O1 Tm1 N5 86.2(4) . . ?
O3 Tm1 N5 91.4(4) . . ?
O7 Tm1 N5 77.3(4) . . ?
N1 Tm1 N5 131.5(4) . . ?
N4 Tm1 N5 65.0(4) . . ?
N3 Tm1 N5 128.8(4) . . ?
N6 Tm1 N5 69.7(4) . . ?
O1 Tm1 N2 65.7(4) . . ?
O3 Tm1 N2 123.3(4) . . ?
O7 Tm1 N2 76.6(4) . . ?
N1 Tm1 N2 65.4(4) . . ?
N4 Tm1 N2 118.6(4) . . ?
N3 Tm1 N2 69.9(4) . . ?
N6 Tm1 N2 120.2(4) . . ?
N5 Tm1 N2 145.1(4) . . ?
O1 Tm1 H23B 47.3 . . ?
O3 Tm1 H23B 119.2 . . ?
O7 Tm1 H23B 73.1 . . ?
N1 Tm1 H23B 153.4 . . ?
N4 Tm1 H23B 57.3 . . ?
N3 Tm1 H23B 111.7 . . ?
N6 Tm1 H23B 104.0 . . ?
N5 Tm1 H23B 38.9 . . ?
N2 Tm1 H23B 110.5 . . ?
O1 Tm1 H23A 60.9 . . ?
O3 Tm1 H23A 129.0 . . ?
O7 Tm1 H23A 47.5 . . ?
N1 Tm1 H23A 125.8 . . ?
N4 Tm1 H23A 83.8 . . ?
N3 Tm1 H23A 138.3 . . ?
N6 Tm1 H23A 82.7 . . ?
N5 Tm1 H23A 37.8 . . ?
N2 Tm1 H23A 107.6 . . ?
H23B Tm1 H23A 27.9 . . ?
O1 Tm1 H17A 135.2 . . ?
O3 Tm1 H17A 53.1 . . ?
O7 Tm1 H17A 94.3 . . ?
N1 Tm1 H17A 90.7 . . ?
N4 Tm1 H17A 84.9 . . ?
N3 Tm1 H17A 119.4 . . ?
N6 Tm1 H17A 36.4 . . ?
N5 Tm1 H17A 49.3 . . ?
N2 Tm1 H17A 155.4 . . ?
H23B Tm1 H17A 88.0 . . ?
H23A Tm1 H17A 80.8 . . ?
O1 Tm1 H9A 48.0 . . ?
O3 Tm1 H9A 96.9 . . ?
O7 Tm1 H9A 121.6 . . ?
N1 Tm1 H9A 116.7 . . ?
N4 Tm1 H9A 53.9 . . ?
N3 Tm1 H9A 34.8 . . ?
N6 Tm1 H9A 169.6 . . ?
N5 Tm1 H9A 111.7 . . ?
N2 Tm1 H9A 64.9 . . ?
H23B Tm1 H9A 81.1 . . ?
H23A Tm1 H9A 104.8 . . ?
H17A Tm1 H9A 136.5 . . ?
O1 Tm1 H18B 173.9 . . ?
O3 Tm1 H18B 40.5 . . ?
O7 Tm1 H18B 101.6 . . ?
N1 Tm1 H18B 55.4 . . ?
N4 Tm1 H18B 107.5 . . ?
N3 Tm1 H18B 101.4 . . ?
N6 Tm1 H18B 34.9 . . ?
N5 Tm1 H18B 87.7 . . ?
N2 Tm1 H18B 120.0 . . ?
H23B Tm1 H18B 126.6 . . ?
H23A Tm1 H18B 113.8 . . ?
H17A Tm1 H18B 38.7 . . ?
H9A Tm1 H18B 135.1 . . ?
O1 Tm1 H8B 95.8 . . ?
O3 Tm1 H8B 75.7 . . ?
O7 Tm1 H8B 120.2 . . ?
N1 Tm1 H8B 58.9 . . ?
N4 Tm1 H8B 99.3 . . ?
N3 Tm1 H8B 35.1 . . ?
N6 Tm1 H8B 116.3 . . ?
N5 Tm1 H8B 162.4 . . ?
N2 Tm1 H8B 48.3 . . ?
H23B Tm1 H8B 139.7 . . ?
H23A Tm1 H8B 154.0 . . ?
H17A Tm1 H8B 125.0 . . ?
H9A Tm1 H8B 59.3 . . ?
H18B Tm1 H8B 90.0 . . ?
O1 Tm1 H19A 54.9 . . ?
O3 Tm1 H19A 154.4 . . ?
O7 Tm1 H19A 45.1 . . ?
N1 Tm1 H19A 77.5 . . ?
N4 Tm1 H19A 124.3 . . ?
N3 Tm1 H19A 100.6 . . ?
N6 Tm1 H19A 106.6 . . ?
N5 Tm1 H19A 112.7 . . ?
N2 Tm1 H19A 34.0 . . ?
H23B Tm1 H19A 86.1 . . ?
H23A Tm1 H19A 75.1 . . ?
H17A Tm1 H19A 138.8 . . ?
H9A Tm1 H19A 82.5 . . ?
H18B Tm1 H19A 128.1 . . ?
H8B Tm1 H19A 82.1 . . ?
O1 Tm1 H15A 104.7 . . ?
O3 Tm1 H15A 59.3 . . ?
O7 Tm1 H15A 108.4 . . ?
N1 Tm1 H15A 125.2 . . ?
N4 Tm1 H15A 50.1 . . ?
N3 Tm1 H15A 103.3 . . ?
N6 Tm1 H15A 71.3 . . ?
N5 Tm1 H15A 33.5 . . ?
N2 Tm1 H15A 168.4 . . ?
H23B Tm1 H15A 62.5 . . ?
H23A Tm1 H15A 70.8 . . ?
H17A Tm1 H15A 36.1 . . ?
H9A Tm1 H15A 104.0 . . ?
H18B Tm1 H15A 69.9 . . ?
H8B Tm1 H15A 130.3 . . ?
H19A Tm1 H15A 145.9 . . ?
O1 Tm1 H7B 49.5 . . ?
O3 Tm1 H7B 113.5 . . ?
O7 Tm1 H7B 100.1 . . ?
N1 Tm1 H7B 92.1 . . ?
N4 Tm1 H7B 85.4 . . ?
N3 Tm1 H7B 46.3 . . ?
N6 Tm1 H7B 152.7 . . ?
N5 Tm1 H7B 133.9 . . ?
N2 Tm1 H7B 33.2 . . ?
H23B Tm1 H7B 95.8 . . ?
H23A Tm1 H7B 108.7 . . ?
H17A Tm1 H7B 165.5 . . ?
H9A Tm1 H7B 31.7 . . ?
H18B Tm1 H7B 136.4 . . ?
H8B Tm1 H7B 46.5 . . ?
H19A Tm1 H7B 55.6 . . ?
H15A Tm1 H7B 135.6 . . ?
O1 Tm1 H16A 99.3 . . ?
O3 Tm1 H16A 99.7 . . ?
O7 Tm1 H16A 52.9 . . ?
N1 Tm1 H16A 102.1 . . ?
N4 Tm1 H16A 97.1 . . ?
N3 Tm1 H16A 159.5 . . ?
N6 Tm1 H16A 45.5 . . ?
N5 Tm1 H16A 32.1 . . ?
N2 Tm1 H16A 129.5 . . ?
H23B Tm1 H16A 58.9 . . ?
H23A Tm1 H16A 38.4 . . ?
H17A Tm1 H16A 46.7 . . ?
H9A Tm1 H16A 139.8 . . ?
H18B Tm1 H16A 75.4 . . ?
H8B Tm1 H16A 160.8 . . ?
H19A Tm1 H16A 96.9 . . ?
H15A Tm1 H16A 56.4 . . ?
H7B Tm1 H16A 145.7 . . ?
O1 Tm1 H25B 126.0 . . ?
O3 Tm1 H25B 94.2 . . ?
O7 Tm1 H25B 49.2 . . ?
N1 Tm1 H25B 46.3 . . ?
N4 Tm1 H25B 148.6 . . ?
N3 Tm1 H25B 137.9 . . ?
N6 Tm1 H25B 28.7 . . ?
N5 Tm1 H25B 87.5 . . ?
N2 Tm1 H25B 92.6 . . ?
H23B Tm1 H25B 110.3 . . ?
H23A Tm1 H25B 82.9 . . ?
H17A Tm1 H25B 65.0 . . ?
H9A Tm1 H25B 157.5 . . ?
H18B Tm1 H25B 53.7 . . ?
H8B Tm1 H25B 105.1 . . ?
H19A Tm1 H25B 79.0 . . ?
H15A Tm1 H25B 98.5 . . ?
H7B Tm1 H25B 125.8 . . ?
H16A Tm1 H25B 56.2 . . ?
O1 Tm1 H6B 84.1 . . ?
O3 Tm1 H6B 122.9 . . ?
O7 Tm1 H6B 57.9 . . ?
N1 Tm1 H6B 46.0 . . ?
N4 Tm1 H6B 146.7 . . ?
N3 Tm1 H6B 93.0 . . ?
N6 Tm1 H6B 92.3 . . ?
N5 Tm1 H6B 135.2 . . ?
N2 Tm1 H6B 28.3 . . ?
H23B Tm1 H6B 117.8 . . ?
H23A Tm1 H6B 101.5 . . ?
H17A Tm1 H6B 128.4 . . ?
H9A Tm1 H6B 93.3 . . ?
H18B Tm1 H6B 100.4 . . ?
H8B Tm1 H6B 62.3 . . ?
H19A Tm1 H6B 32.2 . . ?
H15A Tm1 H6B 162.3 . . ?
H7B Tm1 H6B 61.6 . . ?
H16A Tm1 H6B 107.5 . . ?
H25B Tm1 H6B 64.3 . . ?
O1 Tm1 H21B 107.6 . . ?
O3 Tm1 H21B 46.9 . . ?
O7 Tm1 H21B 152.2 . . ?
N1 Tm1 H21B 75.7 . . ?
N4 Tm1 H21B 74.9 . . ?
N3 Tm1 H21B 25.2 . . ?
N6 Tm1 H21B 110.9 . . ?
N5 Tm1 H21B 129.7 . . ?
N2 Tm1 H21B 80.6 . . ?
H23B Tm1 H21B 130.7 . . ?
H23A Tm1 H21B 158.5 . . ?
H17A Tm1 H21B 100.0 . . ?
H9A Tm1 H21B 59.9 . . ?
H18B Tm1 H21B 76.4 . . ?
H8B Tm1 H21B 33.3 . . ?
H19A Tm1 H21B 114.5 . . ?
H15A Tm1 H21B 97.0 . . ?
H7B Tm1 H21B 67.0 . . ?
H16A Tm1 H21B 146.6 . . ?
H25B Tm1 H21B 117.2 . . ?
H6B Tm1 H21B 94.8 . . ?
O1 Tm1 H21A 97.3 . . ?
O3 Tm1 H21A 46.1 . . ?
O7 Tm1 H21A 170.6 . . ?
N1 Tm1 H21A 97.8 . . ?
N4 Tm1 H21A 52.2 . . ?
N3 Tm1 H21A 25.0 . . ?
N6 Tm1 H21A 118.7 . . ?
N5 Tm1 H21A 110.2 . . ?
N2 Tm1 H21A 94.3 . . ?
H23B Tm1 H21A 108.8 . . ?
H23A Tm1 H21A 136.0 . . ?
H17A Tm1 H21A 94.9 . . ?
H9A Tm1 H21A 50.9 . . ?
H18B Tm1 H21A 84.7 . . ?
H8B Tm1 H21A 52.3 . . ?
H19A Tm1 H21A 125.6 . . ?
H15A Tm1 H21A 80.2 . . ?
H7B Tm1 H21A 70.7 . . ?
H16A Tm1 H21A 136.1 . . ?
H25B Tm1 H21A 134.8 . . ?
H6B Tm1 H21A 114.4 . . ?
H21B Tm1 H21A 22.7 . . ?
O1 Tm1 H25A 120.2 . . ?
O3 Tm1 H25A 94.7 . . ?
O7 Tm1 H25A 47.0 . . ?
N1 Tm1 H25A 68.2 . . ?
N4 Tm1 H25A 127.9 . . ?
N3 Tm1 H25A 156.2 . . ?
N6 Tm1 H25A 22.2 . . ?
N5 Tm1 H25A 65.0 . . ?
N2 Tm1 H25A 110.6 . . ?
H23B Tm1 H25A 90.8 . . ?
H23A Tm1 H25A 65.3 . . ?
H17A Tm1 H25A 51.0 . . ?
H9A Tm1 H25A 168.1 . . ?
H18B Tm1 H25A 56.8 . . ?
H8B Tm1 H25A 127.0 . . ?
H19A Tm1 H25A 88.3 . . ?
H15A Tm1 H25A 79.5 . . ?
H7B Tm1 H25A 142.6 . . ?
H16A Tm1 H25A 33.9 . . ?
H25B Tm1 H25A 22.5 . . ?
H6B Tm1 H25A 82.8 . . ?
H21B Tm1 H25A 131.5 . . ?
H21A Tm1 H25A 140.8 . . ?
O1 Tm1 H19B 45.5 . . ?
O3 Tm1 H19B 143.1 . . ?
O7 Tm1 H19B 66.4 . . ?
N1 Tm1 H19B 84.2 . . ?
N4 Tm1 H19B 108.9 . . ?
N3 Tm1 H19B 79.6 . . ?
N6 Tm1 H19B 127.2 . . ?
N5 Tm1 H19B 123.5 . . ?
N2 Tm1 H19B 22.3 . . ?
H23B Tm1 H19B 88.3 . . ?
H23A Tm1 H19B 87.0 . . ?
H17A Tm1 H19B 160.6 . . ?
H9A Tm1 H19B 61.3 . . ?
H18B Tm1 H19B 139.6 . . ?
H8B Tm1 H19B 67.5 . . ?
H19A Tm1 H19B 21.9 . . ?
H15A Tm1 H19B 149.9 . . ?
H7B Tm1 H19B 33.8 . . ?
H16A Tm1 H19B 116.2 . . ?
H25B Tm1 H19B 98.6 . . ?
H6B Tm1 H19B 39.7 . . ?
H21B Tm1 H19B 96.8 . . ?
H21A Tm1 H19B 104.3 . . ?
H25A Tm1 H19B 110.0 . . ?
O1 Tm1 H9B 68.1 . . ?
O3 Tm1 H9B 75.9 . . ?
O7 Tm1 H9B 142.5 . . ?
N1 Tm1 H9B 111.2 . . ?
N4 Tm1 H9B 48.0 . . ?
N3 Tm1 H9B 19.4 . . ?
N6 Tm1 H9B 148.6 . . ?
N5 Tm1 H9B 112.8 . . ?
N2 Tm1 H9B 76.7 . . ?
H23B Tm1 H9B 92.3 . . ?
H23A Tm1 H9B 119.3 . . ?
H17A Tm1 H9B 120.0 . . ?
H9A Tm1 H9B 21.0 . . ?
H18B Tm1 H9B 114.5 . . ?
H8B Tm1 H9B 53.0 . . ?
H19A Tm1 H9B 101.0 . . ?
H15A Tm1 H9B 93.9 . . ?
H7B Tm1 H9B 46.0 . . ?
H16A Tm1 H9B 144.9 . . ?
H25B Tm1 H9B 157.3 . . ?
H6B Tm1 H9B 103.7 . . ?
H21B Tm1 H9B 41.9 . . ?
H21A Tm1 H9B 29.9 . . ?
H25A Tm1 H9B 170.4 . . ?
H19B Tm1 H9B 79.1 . . ?
O1 Tm1 H17B 132.6 . . ?
O3 Tm1 H17B 69.8 . . ?
O7 Tm1 H17B 74.7 . . ?
N1 Tm1 H17B 81.8 . . ?
N4 Tm1 H17B 102.1 . . ?
N3 Tm1 H17B 137.7 . . ?
N6 Tm1 H17B 20.2 . . ?
N5 Tm1 H17B 50.9 . . ?
N2 Tm1 H17B 139.3 . . ?
H23B Tm1 H17B 88.0 . . ?
H23A Tm1 H17B 72.0 . . ?
H17A Tm1 H17B 20.5 . . ?
H9A Tm1 H17B 155.8 . . ?
H18B Tm1 H17B 41.9 . . ?
H8B Tm1 H17B 131.3 . . ?
H19A Tm1 H17B 118.4 . . ?
H15A Tm1 H17B 51.9 . . ?
H7B Tm1 H17B 172.5 . . ?
H16A Tm1 H17B 33.7 . . ?
H25B Tm1 H17B 46.7 . . ?
H6B Tm1 H17B 110.9 . . ?
H21B Tm1 H17B 115.1 . . ?
H21A Tm1 H17B 114.3 . . ?
H25A Tm1 H17B 30.5 . . ?
H19B Tm1 H17B 140.2 . . ?
H9B Tm1 H17B 140.6 . . ?
O1 Tm1 H18A 158.0 . . ?
O3 Tm1 H18A 61.4 . . ?
O7 Tm1 H18A 81.0 . . ?
N1 Tm1 H18A 47.6 . . ?
N4 Tm1 H18A 124.8 . . ?
N3 Tm1 H18A 118.1 . . ?
N6 Tm1 H18A 19.2 . . ?
N5 Tm1 H18A 86.4 . . ?
N2 Tm1 H18A 111.8 . . ?
H23B Tm1 H18A 122.7 . . ?
H23A Tm1 H18A 101.8 . . ?
H17A Tm1 H18A 43.7 . . ?
H9A Tm1 H18A 152.9 . . ?
H18B Tm1 H18A 20.8 . . ?
H8B Tm1 H18A 97.5 . . ?
H19A Tm1 H18A 109.8 . . ?
H15A Tm1 H18A 79.6 . . ?
H7B Tm1 H18A 139.3 . . ?
H16A Tm1 H18A 64.6 . . ?
H25B Tm1 H18A 32.9 . . ?
H6B Tm1 H18A 86.7 . . ?
H21B Tm1 H18A 93.1 . . ?
H21A Tm1 H18A 104.7 . . ?
H25A Tm1 H18A 38.5 . . ?
H19B Tm1 H18A 126.0 . . ?
H9B Tm1 H18A 133.8 . . ?
H17B Tm1 H18A 35.5 . . ?
O1 Tm1 H8A 79.3 . . ?
O3 Tm1 H8A 80.9 . . ?
O7 Tm1 H8A 127.3 . . ?
N1 Tm1 H8A 79.5 . . ?
N4 Tm1 H8A 81.7 . . ?
N3 Tm1 H8A 19.8 . . ?
N6 Tm1 H8A 136.1 . . ?
N5 Tm1 H8A 146.5 . . ?
N2 Tm1 H8A 50.7 . . ?
H23B Tm1 H8A 119.5 . . ?
H23A Tm1 H8A 140.1 . . ?
H17A Tm1 H8A 134.0 . . ?
H9A Tm1 H8A 38.5 . . ?
H18B Tm1 H8A 105.9 . . ?
H8B Tm1 H8A 20.8 . . ?
H19A Tm1 H8A 83.0 . . ?
H15A Tm1 H8A 123.0 . . ?
H7B Tm1 H8A 33.3 . . ?
H16A Tm1 H8A 178.4 . . ?
H25B Tm1 H8A 125.3 . . ?
H6B Tm1 H8A 73.3 . . ?
H21B Tm1 H8A 34.0 . . ?
H21A Tm1 H8A 43.6 . . ?
H25A Tm1 H8A 147.6 . . ?
H19B Tm1 H8A 63.4 . . ?
H9B Tm1 H8A 33.8 . . ?
H17B Tm1 H8A 147.5 . . ?
H18A Tm1 H8A 117.0 . . ?
O1 Tm1 H6A 84.9 . . ?
O3 Tm1 H6A 109.5 . . ?
O7 Tm1 H6A 79.3 . . ?
N1 Tm1 H6A 46.6 . . ?
N4 Tm1 H6A 130.9 . . ?
N3 Tm1 H6A 71.6 . . ?
N6 Tm1 H6A 105.1 . . ?
N5 Tm1 H6A 156.3 . . ?
N2 Tm1 H6A 19.2 . . ?
H23B Tm1 H6A 128.5 . . ?
H23A Tm1 H6A 119.8 . . ?
H17A Tm1 H6A 137.3 . . ?
H9A Tm1 H6A 77.7 . . ?
H18B Tm1 H6A 100.8 . . ?
H8B Tm1 H6A 40.9 . . ?
H19A Tm1 H6A 45.1 . . ?
H15A Tm1 H6A 168.7 . . ?
H7B Tm1 H6A 47.6 . . ?
H16A Tm1 H6A 128.9 . . ?
H25B Tm1 H6A 80.1 . . ?
H6B Tm1 H6A 21.7 . . ?
H21B Tm1 H6A 74.0 . . ?
H21A Tm1 H6A 92.8 . . ?
H25A Tm1 H6A 101.1 . . ?
H19B Tm1 H6A 40.5 . . ?
H9B Tm1 H6A 84.0 . . ?
H17B Tm1 H6A 125.3 . . ?
H18A Tm1 H6A 93.8 . . ?
H8A Tm1 H6A 52.0 . . ?
O1 Tm1 H7A 67.4 . . ?
O3 Tm1 H7A 108.3 . . ?
O7 Tm1 H7A 96.3 . . ?
N1 Tm1 H7A 71.0 . . ?
N4 Tm1 H7A 103.4 . . ?
N3 Tm1 H7A 50.0 . . ?
N6 Tm1 H7A 132.3 . . ?
N5 Tm1 H7A 153.5 . . ?
N2 Tm1 H7A 19.9 . . ?
H23B Tm1 H7A 114.7 . . ?
H23A Tm1 H7A 121.1 . . ?
H17A Tm1 H7A 156.9 . . ?
H9A Tm1 H7A 49.9 . . ?
H18B Tm1 H7A 118.7 . . ?
H8B Tm1 H7A 33.0 . . ?
H19A Tm1 H7A 52.4 . . ?
H15A Tm1 H7A 151.9 . . ?
H7B Tm1 H7A 21.1 . . ?
H16A Tm1 H7A 149.1 . . ?
H25B Tm1 H7A 107.9 . . ?
H6B Tm1 H7A 45.7 . . ?
H21B Tm1 H7A 62.6 . . ?
H21A Tm1 H7A 74.5 . . ?
H25A Tm1 H7A 128.2 . . ?
H19B Tm1 H7A 34.8 . . ?
H9B Tm1 H7A 58.1 . . ?
H17B Tm1 H7A 152.5 . . ?
H18A Tm1 H7A 118.3 . . ?
H8A Tm1 H7A 31.0 . . ?
H6A Tm1 H7A 27.8 . . ?
O1 Tm1 H16B 104.1 . . ?
O3 Tm1 H16B 83.0 . . ?
O7 Tm1 H16B 74.0 . . ?
N1 Tm1 H16B 112.2 . . ?
N4 Tm1 H16B 79.5 . . ?
N3 Tm1 H16B 138.5 . . ?
N6 Tm1 H16B 50.2 . . ?
N5 Tm1 H16B 19.7 . . ?
N2 Tm1 H16B 150.5 . . ?
H23B Tm1 H16B 57.4 . . ?
H23A Tm1 H16B 47.9 . . ?
H17A Tm1 H16B 33.1 . . ?
H9A Tm1 H16B 130.3 . . ?
H18B Tm1 H16B 69.9 . . ?
H8B Tm1 H16B 158.0 . . ?
H19A Tm1 H16B 116.9 . . ?
H15A Tm1 H16B 35.2 . . ?
H7B Tm1 H16B 153.2 . . ?
H16A Tm1 H16B 21.3 . . ?
H25B Tm1 H16B 70.5 . . ?
H6B Tm1 H16B 128.3 . . ?
H21B Tm1 H16B 128.4 . . ?
H21A Tm1 H16B 114.9 . . ?
H25A Tm1 H16B 48.5 . . ?
H19B Tm1 H16B 133.9 . . ?
H9B Tm1 H16B 127.0 . . ?
H17B Tm1 H16B 31.2 . . ?
H18A Tm1 H16B 66.7 . . ?
H8A Tm1 H16B 158.2 . . ?
H6A Tm1 H16B 148.9 . . ?
H7A Tm1 H16B 168.7 . . ?
O1 Tm1 H15B 86.0 . . ?
O3 Tm1 H15B 79.6 . . ?
O7 Tm1 H15B 95.6 . . ?
N1 Tm1 H15B 141.1 . . ?
N4 Tm1 H15B 47.5 . . ?
N3 Tm1 H15B 110.3 . . ?
N6 Tm1 H15B 80.3 . . ?
N5 Tm1 H15B 18.8 . . ?
N2 Tm1 H15B 151.6 . . ?
H23B Tm1 H15B 41.8 . . ?
H23A Tm1 H15B 52.2 . . ?
H17A Tm1 H15B 50.7 . . ?
H9A Tm1 H15B 98.4 . . ?
H18B Tm1 H15B 88.2 . . ?
H8B Tm1 H15B 143.7 . . ?
H19A Tm1 H15B 125.9 . . ?
H15A Tm1 H15B 20.8 . . ?
H7B Tm1 H15B 126.5 . . ?
H16A Tm1 H15B 49.9 . . ?
H25B Tm1 H15B 102.9 . . ?
H6B Tm1 H15B 153.2 . . ?
H21B Tm1 H15B 111.9 . . ?
H21A Tm1 H15B 91.5 . . ?
H25A Tm1 H15B 80.8 . . ?
H19B Tm1 H15B 129.9 . . ?
H9B Tm1 H15B 95.5 . . ?
H17B Tm1 H15B 60.1 . . ?
H18A Tm1 H15B 93.5 . . ?
H8A Tm1 H15B 128.9 . . ?
H6A Tm1 H15B 170.3 . . ?
H7A Tm1 H15B 147.4 . . ?
H16B Tm1 H15B 32.4 . . ?
O1 Tm1 H11 61.4 . . ?
O3 Tm1 H11 78.1 . . ?
O7 Tm1 H11 136.3 . . ?
N1 Tm1 H11 136.6 . . ?
N4 Tm1 H11 22.5 . . ?
N3 Tm1 H11 45.0 . . ?
N6 Tm1 H11 141.2 . . ?
N5 Tm1 H11 86.2 . . ?
N2 Tm1 H11 97.1 . . ?
H23B Tm1 H11 68.8 . . ?
H23A Tm1 H11 96.8 . . ?
H17A Tm1 H11 105.0 . . ?
H9A Tm1 H11 32.2 . . ?
H18B Tm1 H11 118.1 . . ?
H8B Tm1 H11 79.6 . . ?
H19A Tm1 H11 110.7 . . ?
H15A Tm1 H11 72.0 . . ?
H7B Tm1 H11 63.9 . . ?
H16A Tm1 H11 118.2 . . ?
H25B Tm1 H11 169.9 . . ?
H6B Tm1 H11 125.4 . . ?
H21B Tm1 H11 62.1 . . ?
H21A Tm1 H11 41.8 . . ?
H25A Tm1 H11 150.3 . . ?
H19B Tm1 H11 91.4 . . ?
H9B Tm1 H11 26.7 . . ?
H17B Tm1 H11 123.6 . . ?
H18A Tm1 H11 138.5 . . ?
H8A Tm1 H11 60.4 . . ?
H6A Tm1 H11 108.5 . . ?
H7A Tm1 H11 81.0 . . ?
H16B Tm1 H11 101.8 . . ?
H15B Tm1 H11 69.5 . . ?
O1 Tm1 H2 152.8 . . ?
O3 Tm1 H2 61.8 . . ?
O7 Tm1 H2 89.0 . . ?
N1 Tm1 H2 23.4 . . ?
N4 Tm1 H2 134.5 . . ?
N3 Tm1 H2 97.3 . . ?
N6 Tm1 H2 45.4 . . ?
N5 Tm1 H2 113.7 . . ?
N2 Tm1 H2 88.5 . . ?
H23B Tm1 H2 149.3 . . ?
H23A Tm1 H2 124.4 . . ?
H17A Tm1 H2 68.3 . . ?
H9A Tm1 H2 129.6 . . ?
H18B Tm1 H2 32.1 . . ?
H8B Tm1 H2 70.9 . . ?
H19A Tm1 H2 98.9 . . ?
H15A Tm1 H2 101.9 . . ?
H7B Tm1 H2 112.1 . . ?
H16A Tm1 H2 90.4 . . ?
H25B Tm1 H2 42.6 . . ?
H6B Tm1 H2 68.8 . . ?
H21B Tm1 H2 74.6 . . ?
H21A Tm1 H2 92.9 . . ?
H25A Tm1 H2 59.3 . . ?
H19B Tm1 H2 107.5 . . ?
H9B Tm1 H2 116.1 . . ?
H17B Tm1 H2 62.9 . . ?
H18A Tm1 H2 27.4 . . ?
H8A Tm1 H2 91.3 . . ?
H6A Tm1 H2 69.5 . . ?
H7A Tm1 H2 91.5 . . ?
H16B Tm1 H2 94.1 . . ?
H15B Tm1 H2 119.0 . . ?
H11 Tm1 H2 134.5 . . ?
O1 Tm1 H4 110.9 . . ?
O3 Tm1 H4 89.9 . . ?
O7 Tm1 H4 83.8 . . ?
N1 Tm1 H4 21.5 . . ?
N4 Tm1 H4 142.0 . . ?
N3 Tm1 H4 78.0 . . ?
N6 Tm1 H4 83.1 . . ?
N5 Tm1 H4 151.1 . . ?
N2 Tm1 H4 45.2 . . ?
H23B Tm1 H4 150.9 . . ?
H23A Tm1 H4 131.2 . . ?
H17A Tm1 H4 111.7 . . ?
H9A Tm1 H4 96.8 . . ?
H18B Tm1 H4 74.7 . . ?
H8B Tm1 H4 43.0 . . ?
H19A Tm1 H4 64.9 . . ?
H15A Tm1 H4 144.2 . . ?
H7B Tm1 H4 70.6 . . ?
H16A Tm1 H4 119.5 . . ?
H25B Tm1 H4 63.6 . . ?
H6B Tm1 H4 33.1 . . ?
H21B Tm1 H4 68.8 . . ?
H21A Tm1 H4 91.3 . . ?
H25A Tm1 H4 86.1 . . ?
H19B Tm1 H4 65.9 . . ?
H9B Tm1 H4 95.6 . . ?
H17B Tm1 H4 103.1 . . ?
H18A Tm1 H4 69.0 . . ?
H8A Tm1 H4 62.0 . . ?
H6A Tm1 H4 26.1 . . ?
H7A Tm1 H4 49.6 . . ?
H16B Tm1 H4 132.8 . . ?
H15B Tm1 H4 162.4 . . ?
H11 Tm1 H4 122.3 . . ?
H2 Tm1 H4 43.5 . . ?
O1 Tm1 H13 73.8 . . ?
O3 Tm1 H13 76.9 . . ?
O7 Tm1 H13 114.2 . . ?
N1 Tm1 H13 156.0 . . ?
N4 Tm1 H13 21.5 . . ?
N3 Tm1 H13 85.5 . . ?
N6 Tm1 H13 104.1 . . ?
N5 Tm1 H13 43.5 . . ?
N2 Tm1 H13 134.6 . . ?
H23B Tm1 H13 44.1 . . ?
H23A Tm1 H13 66.7 . . ?
H17A Tm1 H13 70.1 . . ?
H9A Tm1 H13 73.0 . . ?
H18B Tm1 H13 101.6 . . ?
H8B Tm1 H13 120.4 . . ?
H19A Tm1 H13 126.5 . . ?
H15A Tm1 H13 33.9 . . ?
H7B Tm1 H13 103.2 . . ?
H16A Tm1 H13 75.5 . . ?
H25B Tm1 H13 128.8 . . ?
H6B Tm1 H13 157.8 . . ?
H21B Tm1 H13 93.1 . . ?
H21A Tm1 H13 70.7 . . ?
H25A Tm1 H13 107.0 . . ?
H19B Tm1 H13 118.7 . . ?
H9B Tm1 H13 69.5 . . ?
H17B Tm1 H13 84.0 . . ?
H18A Tm1 H13 113.5 . . ?
H8A Tm1 H13 103.2 . . ?
H6A Tm1 H13 150.6 . . ?
H7A Tm1 H13 122.9 . . ?
H16B Tm1 H13 58.5 . . ?
H15B Tm1 H13 26.2 . . ?
H11 Tm1 H13 43.4 . . ?
H2 Tm1 H13 133.4 . . ?
H4 Tm1 H13 161.9 . . ?
O1 Tm1 H3 132.7 . . ?
O3 Tm1 H3 73.6 . . ?
O7 Tm1 H3 88.2 . . ?
N1 Tm1 H3 7.7 . . ?
N4 Tm1 H3 141.2 . . ?
N3 Tm1 H3 85.7 . . ?
N6 Tm1 H3 64.7 . . ?
N5 Tm1 H3 134.3 . . ?
N2 Tm1 H3 67.2 . . ?
H23B Tm1 H3 161.0 . . ?
H23A Tm1 H3 133.2 . . ?
H17A Tm1 H3 90.0 . . ?
H9A Tm1 H3 112.7 . . ?
H18B Tm1 H3 52.8 . . ?
H8B Tm1 H3 53.8 . . ?
H19A Tm1 H3 83.0 . . ?
H15A Tm1 H3 122.6 . . ?
H7B Tm1 H3 90.9 . . ?
H16A Tm1 H3 107.0 . . ?
H25B Tm1 H3 52.3 . . ?
H6B Tm1 H3 51.0 . . ?
H21B Tm1 H3 68.2 . . ?
H21A Tm1 H3 90.2 . . ?
H25A Tm1 H3 73.4 . . ?
H19B Tm1 H3 87.3 . . ?
H9B Tm1 H3 105.0 . . ?
H17B Tm1 H3 83.6 . . ?
H18A Tm1 H3 48.4 . . ?
H8A Tm1 H3 74.6 . . ?
H6A Tm1 H3 48.0 . . ?
H7A Tm1 H3 70.0 . . ?
H16B Tm1 H3 114.7 . . ?
H15B Tm1 H3 140.7 . . ?
H11 Tm1 H3 129.8 . . ?
H2 Tm1 H3 21.8 . . ?
H4 Tm1 H3 21.9 . . ?
H13 Tm1 H3 150.4 . . ?
O1 Tm1 H12 64.3 . . ?
O3 Tm1 H12 78.3 . . ?
O7 Tm1 H12 126.0 . . ?
N1 Tm1 H12 153.5 . . ?
N4 Tm1 H12 5.6 . . ?
N3 Tm1 H12 65.6 . . ?
N6 Tm1 H12 124.3 . . ?
N5 Tm1 H12 64.5 . . ?
N2 Tm1 H12 115.5 . . ?
H23B Tm1 H12 53.1 . . ?
H23A Tm1 H12 80.2 . . ?
H17A Tm1 H12 88.5 . . ?
H9A Tm1 H12 51.7 . . ?
H18B Tm1 H12 112.8 . . ?
H8B Tm1 H12 100.7 . . ?
H19A Tm1 H12 119.0 . . ?
H15A Tm1 H12 53.0 . . ?
H7B Tm1 H12 82.7 . . ?
H16A Tm1 H12 96.6 . . ?
H25B Tm1 H12 150.5 . . ?
H6B Tm1 H12 143.0 . . ?
H21B Tm1 H12 78.4 . . ?
H21A Tm1 H12 55.9 . . ?
H25A Tm1 H12 128.7 . . ?
H19B Tm1 H12 104.4 . . ?
H9B Tm1 H12 48.3 . . ?
H17B Tm1 H12 104.7 . . ?
H18A Tm1 H12 129.6 . . ?
H8A Tm1 H12 82.1 . . ?
H6A Tm1 H12 129.3 . . ?
H7A Tm1 H12 101.5 . . ?
H16B Tm1 H12 80.3 . . ?
H15B Tm1 H12 47.9 . . ?
H11 Tm1 H12 21.7 . . ?
H2 Tm1 H12 140.1 . . ?
H4 Tm1 H12 143.6 . . ?
H13 Tm1 H12 21.8 . . ?
H3 Tm1 H12 145.8 . . ?
C20 O1 Tm1 123.1(10) . . ?
C22 O3 Tm1 129.5(11) . . ?
C26 O7 Tm1 126.2(11) . . ?
C5 N1 C1 116.8(13) . . ?
C5 N1 Tm1 124.1(10) . . ?
C1 N1 Tm1 118.2(10) . . ?
C6 N2 C19 113.0(13) . . ?
C6 N2 C7 111.0(13) . . ?
C19 N2 C7 108.1(12) . . ?
C6 N2 Tm1 112.8(10) . . ?
C19 N2 Tm1 103.0(9) . . ?
C7 N2 Tm1 108.5(9) . . ?
C9 N3 C21 109.2(12) . . ?
C9 N3 C8 110.8(12) . . ?
C21 N3 C8 110.1(12) . . ?
C9 N3 Tm1 108.0(9) . . ?
C21 N3 Tm1 110.2(8) . . ?
C8 N3 Tm1 108.5(8) . . ?
C10 N4 C14 117.4(12) . . ?
C10 N4 Tm1 119.8(10) . . ?
C14 N4 Tm1 122.1(10) . . ?
C15 N5 C16 109.1(12) . . ?
C15 N5 C23 110.2(12) . . ?
C16 N5 C23 112.8(13) . . ?
C15 N5 Tm1 110.2(9) . . ?
C16 N5 Tm1 110.4(9) . . ?
C23 N5 Tm1 104.1(8) . . ?
C18 N6 C25 110.6(11) . . ?
C18 N6 C17 111.0(12) . . ?
C25 N6 C17 109.9(12) . . ?
C18 N6 Tm1 109.1(8) . . ?
C25 N6 Tm1 109.6(9) . . ?
C17 N6 Tm1 106.6(8) . . ?
N1 C1 C2 120.9(14) . . ?
N1 C1 C18 115.9(13) . . ?
C2 C1 C18 122.9(14) . . ?
C3 C2 C1 119.7(17) . . ?
C2 C3 C4 119.1(16) . . ?
C5 C4 C3 119.1(16) . . ?
N1 C5 C4 124.3(15) . . ?
N1 C5 C6 113.6(14) . . ?
C4 C5 C6 121.6(15) . . ?
N2 C6 C5 116.1(14) . . ?
C8 C7 N2 112.2(13) . . ?
C7 C8 N3 111.6(13) . . ?
N3 C9 C10 112.1(13) . . ?
N4 C10 C11 122.0(15) . . ?
N4 C10 C9 115.2(14) . . ?
C11 C10 C9 122.8(15) . . ?
C10 C11 C12 119.7(16) . . ?
C13 C12 C11 119.8(14) . . ?
C12 C13 C14 118.2(16) . . ?
N4 C14 C13 122.9(15) . . ?
N4 C14 C15 114.4(13) . . ?
C13 C14 C15 122.5(14) . . ?
N5 C15 C14 110.6(12) . . ?
N5 C16 C17 110.3(13) . . ?
N6 C17 C16 112.1(12) . . ?
N6 C18 C1 108.8(13) . . ?
N2 C19 C20 111.7(14) . . ?
O2 C20 O1 121.3(16) . . ?
O2 C20 C19 120.8(17) . . ?
O1 C20 C19 117.7(16) . . ?
N3 C21 C22 114.8(12) . . ?
O3 C22 O4 126.7(14) . . ?
O3 C22 C21 117.3(13) . . ?
O4 C22 C21 116.0(13) . . ?
N5 C23 C24 116.0(13) . . ?
O6 C24 O5 122.5(17) . . ?
O6 C24 C23 120.4(17) . . ?
O5 C24 C23 116.9(14) . . ?
N6 C25 C26 113.6(13) . . ?
O8 C26 O7 123.8(19) . . ?
O8 C26 C25 117.1(16) . . ?
O7 C26 C25 119.0(16) . . ?
C2S C1S C2S' 44(4) . . ?
C2S C1S O1S 115(4) . . ?
C2S' C1S O1S 125(4) . . ?

loop_
_geom_bond_atom_site_label_1
_geom_bond_atom_site_label_2
_geom_bond_distance
_geom_bond_site_symmetry_2
_geom_bond_publ_flag
Tm1 O1 2.224(10) . ?
Tm1 O3 2.274(13) . ?
Tm1 O7 2.278(11) . ?
Tm1 N1 2.506(13) . ?
Tm1 N4 2.511(11) . ?
Tm1 N3 2.588(12) . ?
Tm1 N6 2.593(11) . ?
Tm1 N5 2.628(12) . ?
Tm1 N2 2.647(14) . ?
Tm1 H23B 3.2587 . ?
Tm1 H23A 3.3413 . ?
Tm1 H17A 3.4354 . ?
Tm1 H9A 3.4831 . ?
Tm1 H18B 3.5115 . ?
Tm1 H8B 3.5345 . ?
Tm1 H19A 3.5757 . ?
Tm1 H15A 3.6213 . ?
Tm1 H7B 3.6614 . ?
Tm1 H16A 3.7365 . ?
Tm1 H25B 3.8730 . ?
Tm1 H6B 3.8916 . ?
Tm1 H21B 4.0549 . ?
Tm1 H21A 4.0639 . ?
Tm1 H25A 4.1776 . ?
Tm1 H19B 4.2065 . ?
Tm1 H9B 4.2531 . ?
Tm1 H17B 4.2713 . ?
Tm1 H18A 4.2905 . ?
Tm1 H8A 4.2955 . ?
Tm1 H6A 4.3063 . ?
Tm1 H7A 4.3295 . ?
Tm1 H16B 4.3321 . ?
Tm1 H15B 4.3382 . ?
Tm1 H11 5.3922 . ?
Tm1 H2 5.4001 . ?
Tm1 H4 5.4108 . ?
Tm1 H13 5.4625 . ?
Tm1 H3 6.1820 . ?
Tm1 H12 6.2003 . ?
O1 C20 1.28(2) . ?
O2 C20 1.25(2) . ?
O3 C22 1.233(18) . ?
O4 C22 1.239(17) . ?
O5 C24 1.29(2) . ?
O6 C24 1.19(2) . ?
O7 C26 1.26(2) . ?
O8 C26 1.23(2) . ?
N1 C5 1.327(19) . ?
N1 C1 1.37(2) . ?
N2 C6 1.46(2) . ?
N2 C19 1.468(19) . ?
N2 C7 1.50(2) . ?
N3 C9 1.449(19) . ?
N3 C21 1.493(17) . ?
N3 C8 1.503(18) . ?
N4 C10 1.34(2) . ?
N4 C14 1.357(19) . ?
N5 C15 1.478(19) . ?
N5 C16 1.50(2) . ?
N5 C23 1.507(19) . ?
N6 C18 1.466(19) . ?
N6 C25 1.478(19) . ?
N6 C17 1.494(18) . ?
C1 C2 1.39(2) . ?
C1 C18 1.50(2) . ?
C2 C3 1.36(2) . ?
C3 C4 1.37(2) . ?
C4 C5 1.35(2) . ?
C5 C6 1.52(2) . ?
C7 C8 1.49(2) . ?
C9 C10 1.51(2) . ?
C10 C11 1.37(2) . ?
C11 C12 1.37(3) . ?
C12 C13 1.35(3) . ?
C13 C14 1.38(2) . ?
C14 C15 1.52(2) . ?
C16 C17 1.50(2) . ?
C19 C20 1.50(2) . ?
C21 C22 1.525(19) . ?
C23 C24 1.53(2) . ?
C25 C26 1.52(2) . ?
O1S C1S 1.38(4) . ?
C1S C2S 1.34(6) . ?
C1S C2S' 1.38(8) . ?
